data_7015399
loop_
_publ_author_name
'Wu, Biao'
'Yang, Jin'
'Huang, Xiaojuan'
'Li, Shaoguang'
'Jia, Chuandong'
'Yang, Xiao-Juan'
'Tang, Ning'
'Janiak, Christoph'

_publ_section_title
;
 Anion binding by metallo-receptors of 5,5'-dicarbamate-2,2'-bipyridine
 ligands.
;
_journal_issue 21
_journal_name_full 'Dalton transactions (Cambridge, England : 2003)'
_journal_page_first 5687
_journal_page_last 5696
_journal_paper_doi 10.1039/c0dt01561j
_journal_volume 40
_journal_year 2011
_chemical_formula_sum 'C48 H58 N14 O20 Zn'
_chemical_formula_weight 1216.45
_chemical_name_systematic
;
?
;
_space_group_IT_number 163
_symmetry_cell_setting trigonal
_symmetry_space_group_name_Hall '-P 3 2c'
_symmetry_space_group_name_H-M 'P -3 1 c'
_atom_sites_solution_hydrogens geom
_atom_sites_solution_primary direct
_atom_sites_solution_secondary difmap
_audit_creation_method SHELXL-97
_cell_angle_alpha 90.00
_cell_angle_beta 90.00
_cell_angle_gamma 120.00
_cell_formula_units_Z 2
_cell_length_a 13.499(2)
_cell_length_b 13.499(2)
_cell_length_c 18.540(3)
_cell_measurement_temperature 293(2)
_cell_volume 2925.8(8)
_computing_cell_refinement 'Bruker SMART'
_computing_data_collection 'Bruker SMART APEX II'
_computing_data_reduction 'Bruker SAINT'
_computing_structure_refinement 'SHELXL-97 (Sheldrick, 2008)'
_computing_structure_solution 'SHELXS-97 (Sheldrick, 2008)'
_diffrn_ambient_temperature 293(2)
_diffrn_measured_fraction_theta_full 0.995
_diffrn_measured_fraction_theta_max 0.995
_diffrn_measurement_device_type 'Bruker APEX II area detector'
_diffrn_measurement_method '\w scans'
_diffrn_radiation_monochromator graphite
_diffrn_radiation_source 'fine-focus sealed tube'
_diffrn_radiation_type MoK\a
_diffrn_radiation_wavelength 0.71073
_diffrn_reflns_av_R_equivalents 0.0357
_diffrn_reflns_av_sigmaI/netI 0.0210
_diffrn_reflns_limit_h_max 14
_diffrn_reflns_limit_h_min -16
_diffrn_reflns_limit_k_max 16
_diffrn_reflns_limit_k_min -13
_diffrn_reflns_limit_l_max 17
_diffrn_reflns_limit_l_min -22
_diffrn_reflns_number 14489
_diffrn_reflns_theta_full 25.09
_diffrn_reflns_theta_max 25.09
_diffrn_reflns_theta_min 2.06
_exptl_absorpt_coefficient_mu 0.504
_exptl_absorpt_correction_T_max 0.9148
_exptl_absorpt_correction_T_min 0.8844
_exptl_absorpt_correction_type multi-scan
_exptl_absorpt_process_details SADABS
_exptl_crystal_colour colorless
_exptl_crystal_density_diffrn 1.381
_exptl_crystal_density_method 'not measured'
_exptl_crystal_description block
_exptl_crystal_F_000 1268
_exptl_crystal_size_max 0.25
_exptl_crystal_size_mid 0.20
_exptl_crystal_size_min 0.18
_refine_diff_density_max 0.431
_refine_diff_density_min -0.320
_refine_diff_density_rms 0.064
_refine_ls_extinction_method none
_refine_ls_goodness_of_fit_ref 1.078
_refine_ls_hydrogen_treatment constr
_refine_ls_matrix_type full
_refine_ls_number_parameters 142
_refine_ls_number_reflns 1736
_refine_ls_number_restraints 32
_refine_ls_restrained_S_all 1.118
_refine_ls_R_factor_all 0.1098
_refine_ls_R_factor_gt 0.0760
_refine_ls_shift/su_max 0.000
_refine_ls_shift/su_mean 0.000
_refine_ls_structure_factor_coef Fsqd
_refine_ls_weighting_details 'calc w=1/[\s^2^(Fo^2^)+(0.1670P)^2^+1.6282P] where P=(Fo^2^+2Fc^2^)/3'
_refine_ls_weighting_scheme calc
_refine_ls_wR_factor_gt 0.2226
_refine_ls_wR_factor_ref 0.2847
_reflns_number_gt 1138
_reflns_number_total 1736
_reflns_threshold_expression >2sigma(I)
_cod_data_source_file c0dt01561j.txt
_cod_data_source_block L1ZnNO3
_cod_depositor_comments
;
The following automatic conversions were performed:
'_symmetry_cell_setting' value 'Trigonal' changed to 'trigonal' according
to '/home/saulius/struct/CIF-dictionaries/cif_core.dic' dictionary named
'cif_core.dic' version 2.4.1 from
2010-06-29.

'_exptl_absorpt_correction_type' value 'Multi-scan' changed
to 'multi-scan' according to
'/home/saulius/struct/CIF-dictionaries/cif_core.dic' dictionary named
'cif_core.dic' version 2.4.1 from 2010-06-29.

Automatic conversion script
Id: cif_fix_enum 1555 2011-01-17 13:19:09Z saulius 
;
_cod_original_cell_volume 2925.9(8)
_cod_original_sg_symbol_H-M P-31c
_cod_database_code 7015399

loop_
_symmetry_equiv_pos_as_xyz
'x, y, z'
'-y, x-y, z'
'-x+y, -x, z'
'-y, -x, -z+1/2'
'-x+y, y, -z+1/2'
'x, x-y, -z+1/2'
'-x, -y, -z'
'y, -x+y, -z'
'x-y, x, -z'
'y, x, z-1/2'
'x-y, -y, z-1/2'
'-x, -x+y, z-1/2'

loop_
_atom_site_label
_atom_site_type_symbol
_atom_site_fract_x
_atom_site_fract_y
_atom_site_fract_z
_atom_site_U_iso_or_equiv
_atom_site_adp_type
_atom_site_occupancy
_atom_site_symmetry_multiplicity
_atom_site_calc_flag
_atom_site_refinement_flags
_atom_site_disorder_assembly
_atom_site_disorder_group
Zn1 Zn 0.6667 0.3333 0.2500 0.0804(7) Uani 1 6 d S . .
N1 N 0.6401(4) 0.1865(4) 0.31387(19) 0.0825(12) Uani 1 1 d . . .
N2 N 0.7034(5) 0.1108(5) 0.4882(3) 0.125(2) Uani 1 1 d . . .
H2A H 0.7512 0.1804 0.4997 0.150 Uiso 1 1 calc R . .
O1 O 0.6220(8) -0.0658(6) 0.5315(3) 0.179(3) Uani 1 1 d . . .
O2 O 0.7492(6) 0.0807(5) 0.5949(3) 0.170(3) Uani 1 1 d . B .
C1 C 0.5651(5) 0.0849(5) 0.2862(3) 0.0920(15) Uani 1 1 d . . .
C2 C 0.5326(7) -0.0138(6) 0.3252(3) 0.130(3) Uani 1 1 d . . .
H2 H 0.4802 -0.0844 0.3057 0.156 Uiso 1 1 calc R . .
C3 C 0.5768(6) -0.0087(6) 0.3918(4) 0.122(2) Uani 1 1 d . . .
H3 H 0.5543 -0.0753 0.4182 0.146 Uiso 1 1 calc R . .
C4 C 0.6544(5) 0.0949(5) 0.4197(3) 0.0973(17) Uani 1 1 d . . .
C5 C 0.6829(5) 0.1901(5) 0.3787(3) 0.0887(15) Uani 1 1 d . . .
H5 H 0.7352 0.2612 0.3975 0.106 Uiso 1 1 calc R . .
C6 C 0.6862(8) 0.0344(8) 0.5369(4) 0.123(2) Uani 1 1 d . . .
C7 C 0.7351(12) 0.0006(13) 0.6539(6) 0.205(5) Uani 1 1 d DU . .
H7A H 0.7500 0.0380 0.7005 0.246 Uiso 1 1 calc R A 1
H7B H 0.6586 -0.0655 0.6538 0.246 Uiso 1 1 calc R A 1
C8 C 0.820(2) -0.031(3) 0.6366(14) 0.220(9) Uani 0.50 1 d PDU B 1
H8A H 0.7985 -0.1043 0.6579 0.330 Uiso 0.50 1 calc PR B 1
H8B H 0.8931 0.0252 0.6553 0.330 Uiso 0.50 1 calc PR B 1
H8C H 0.8253 -0.0362 0.5852 0.330 Uiso 0.50 1 calc PR B 1
C8' C 0.843(2) 0.079(2) 0.6938(16) 0.261(10) Uani 0.50 1 d PDU B 2
H8'1 H 0.9076 0.0959 0.6645 0.392 Uiso 0.50 1 calc PR B 2
H8'2 H 0.8456 0.0434 0.7378 0.392 Uiso 0.50 1 calc PR B 2
H8'3 H 0.8433 0.1492 0.7049 0.392 Uiso 0.50 1 calc PR B 2
N3 N 0.6667 0.3333 0.5758(6) 0.124(3) Uani 1 3 d S . .
O3 O 0.5831(12) 0.2946(19) 0.6107(9) 0.286(8) Uani 0.67 1 d P . .
O4 O 0.6667 0.3333 0.5182(7) 0.300(12) Uani 1 3 d S . .
O5 O 0.538(3) 0.2688(15) 0.7500 0.284(11) Uani 0.67 2 d SP . .

loop_
_atom_site_aniso_label
_atom_site_aniso_U_11
_atom_site_aniso_U_22
_atom_site_aniso_U_33
_atom_site_aniso_U_23
_atom_site_aniso_U_13
_atom_site_aniso_U_12
Zn1 0.0935(8) 0.0935(8) 0.0541(8) 0.000 0.000 0.0467(4)
N1 0.099(3) 0.098(3) 0.056(2) -0.0026(19) -0.0066(19) 0.053(2)
N2 0.155(5) 0.113(4) 0.079(3) 0.010(3) -0.035(3) 0.046(3)
O1 0.249(7) 0.141(5) 0.117(4) 0.022(4) -0.056(5) 0.075(5)
O2 0.205(6) 0.174(5) 0.095(3) 0.024(3) -0.055(4) 0.069(5)
C1 0.113(4) 0.097(4) 0.065(3) -0.001(3) -0.012(3) 0.051(3)
C2 0.168(6) 0.094(4) 0.090(4) 0.007(3) -0.042(4) 0.037(4)
C3 0.155(6) 0.096(4) 0.091(4) 0.012(3) -0.028(4) 0.045(4)
C4 0.124(4) 0.107(4) 0.066(3) 0.004(3) -0.013(3) 0.061(4)
C5 0.106(4) 0.097(4) 0.064(3) -0.003(2) -0.009(2) 0.051(3)
C6 0.147(6) 0.135(6) 0.085(4) 0.012(4) -0.026(4) 0.069(5)
C7 0.209(8) 0.236(8) 0.153(7) 0.029(6) -0.056(6) 0.099(6)
C8 0.222(11) 0.230(11) 0.206(11) 0.005(9) -0.025(9) 0.112(8)
C8' 0.259(12) 0.265(12) 0.244(12) 0.017(9) -0.027(9) 0.119(9)
N3 0.147(6) 0.147(6) 0.078(6) 0.000 0.000 0.074(3)
O3 0.195(13) 0.299(19) 0.313(17) 0.113(18) 0.086(12) 0.085(17)
O4 0.410(19) 0.410(19) 0.080(8) 0.000 0.000 0.205(10)
O5 0.46(4) 0.289(14) 0.158(13) -0.032(13) 0.000 0.232(18)

loop_
_atom_type_symbol
_atom_type_description
_atom_type_scat_dispersion_real
_atom_type_scat_dispersion_imag
_atom_type_scat_source
C C 0.0033 0.0016 'International Tables Vol C Tables 4.2.6.8 and 6.1.1.4'
H H 0.0000 0.0000 'International Tables Vol C Tables 4.2.6.8 and 6.1.1.4'
N N 0.0061 0.0033 'International Tables Vol C Tables 4.2.6.8 and 6.1.1.4'
O O 0.0106 0.0060 'International Tables Vol C Tables 4.2.6.8 and 6.1.1.4'
Zn Zn 0.2839 1.4301 'International Tables Vol C Tables 4.2.6.8 and 6.1.1.4'

loop_
_geom_angle_atom_site_label_1
_geom_angle_atom_site_label_2
_geom_angle_atom_site_label_3
_geom_angle
_geom_angle_site_symmetry_1
_geom_angle_site_symmetry_3
_geom_angle_publ_flag
N1 Zn1 N1 93.28(14) 4_665 5_655 ?
N1 Zn1 N1 76.1(2) 4_665 2_655 ?
N1 Zn1 N1 163.6(2) 5_655 2_655 ?
N1 Zn1 N1 163.6(2) 4_665 3_665 ?
N1 Zn1 N1 99.6(2) 5_655 3_665 ?
N1 Zn1 N1 93.28(14) 2_655 3_665 ?
N1 Zn1 N1 93.28(14) 4_665 6 ?
N1 Zn1 N1 93.28(14) 5_655 6 ?
N1 Zn1 N1 99.6(2) 2_655 6 ?
N1 Zn1 N1 76.1(2) 3_665 6 ?
N1 Zn1 N1 99.6(2) 4_665 . ?
N1 Zn1 N1 76.1(2) 5_655 . ?
N1 Zn1 N1 93.28(14) 2_655 . ?
N1 Zn1 N1 93.28(14) 3_665 . ?
N1 Zn1 N1 163.6(2) 6 . ?
C5 N1 C1 118.7(5) . . ?
C5 N1 Zn1 126.1(4) . . ?
C1 N1 Zn1 114.9(3) . . ?
C6 N2 C4 128.7(6) . . ?
C6 O2 C7 116.0(8) . . ?
N1 C1 C2 120.1(5) . . ?
N1 C1 C1 116.9(3) . 5_655 ?
C2 C1 C1 123.0(3) . 5_655 ?
C3 C2 C1 120.5(6) . . ?
C2 C3 C4 119.4(6) . . ?
C3 C4 C5 117.5(5) . . ?
C3 C4 N2 124.4(6) . . ?
C5 C4 N2 118.1(6) . . ?
N1 C5 C4 123.8(5) . . ?
O1 C6 N2 125.6(7) . . ?
O1 C6 O2 122.5(7) . . ?
N2 C6 O2 111.9(8) . . ?
C8 C7 O2 102.8(15) . . ?
C8 C7 C8' 71.9(15) . . ?
O2 C7 C8' 97.0(16) . . ?
O4 N3 O3 123.6(10) . 2_655 ?
O4 N3 O3 123.6(10) . 3_665 ?
O3 N3 O3 92.4(13) 2_655 3_665 ?
O4 N3 O3 123.6(10) . . ?
O3 N3 O3 92.4(13) 2_655 . ?
O3 N3 O3 92.4(13) 3_665 . ?
N3 O3 O3 43.8(7) . 2_655 ?
N3 O3 O3 43.8(7) . 3_665 ?
O3 O3 O3 60.000(6) 2_655 3_665 ?

loop_
_geom_bond_atom_site_label_1
_geom_bond_atom_site_label_2
_geom_bond_distance
_geom_bond_site_symmetry_2
_geom_bond_publ_flag
Zn1 N1 2.179(4) 4_665 ?
Zn1 N1 2.179(4) 5_655 ?
Zn1 N1 2.179(4) 2_655 ?
Zn1 N1 2.179(4) 3_665 ?
Zn1 N1 2.179(4) 6 ?
Zn1 N1 2.179(4) . ?
N1 C5 1.324(6) . ?
N1 C1 1.335(7) . ?
N2 C6 1.301(9) . ?
N2 C4 1.397(7) . ?
O1 C6 1.191(9) . ?
O2 C6 1.318(9) . ?
O2 C7 1.481(12) . ?
C1 C2 1.381(8) . ?
C1 C1 1.473(10) 5_655 ?
C2 C3 1.359(9) . ?
C3 C4 1.363(8) . ?
C4 C5 1.373(8) . ?
C7 C8 1.451(17) . ?
C7 C8' 1.498(18) . ?
N3 O4 1.066(15) . ?
N3 O3 1.174(14) 2_655 ?
N3 O3 1.174(14) 3_665 ?
N3 O3 1.174(14) . ?
O3 O3 1.69(2) 2_655 ?
O3 O3 1.69(2) 3_665 ?
